data_7132240
loop_
_publ_author_name
'Stolar, Tomislav'
'Ali\'c, Jasna'
'Talaji\'c, Gregor'
'Cindro, Nikola'
'Rub\<ci\'c, Mirta'
'Molcanov, Kresimir'
'U\<zarevi\'c, Krunoslav'
'Hern\'andez, Jos\'e G.'

_publ_section_title
;
 Supramolecular intermediates in thermo-mechanochemical direct amidations
;
_journal_name_full 'Chemical Communications'
_journal_paper_doi 10.1039/D3CC04448C
_journal_year 2023
_chemical_formula_moiety 'C7 H4 Cl O2, C6 H15 N2 O'
_chemical_formula_sum 'C13 H19 Cl N2 O3'
_chemical_formula_weight 286.75
_chemical_name_common 'salt of 4-chlorobenzoic acid and 4-(2-aminoethyl)morpholine)'
_space_group_crystal_system monoclinic
_space_group_IT_number 14
_space_group_name_Hall '-P 2yn'
_space_group_name_H-M_alt 'P 1 21/n 1'
_atom_sites_solution_hydrogens geom
_audit_creation_method SHELXL-2018/3
_audit_update_record
;
2023-07-28 deposited with the CCDC.	2023-10-20 downloaded from the CCDC.
;
_cell_angle_alpha 90
_cell_angle_beta 106.679(2)
_cell_angle_gamma 90
_cell_formula_units_Z 8
_cell_length_a 19.8713(4)
_cell_length_b 6.40620(10)
_cell_length_c 24.5625(4)
_cell_measurement_reflns_used 31525
_cell_measurement_temperature 298(2)
_cell_measurement_theta_max 79.0440
_cell_measurement_theta_min 2.6340
_cell_volume 2995.24(10)
_computing_cell_refinement 'CrysAlisPro 1.171.41.123a (Rigaku OD, 2022)'
_computing_data_collection 'CrysAlisPro 1.171.41.123a (Rigaku OD, 2022)'
_computing_data_reduction 'CrysAlisPro 1.171.41.123a (Rigaku OD, 2022)'
_computing_structure_refinement 'SHELXL-2018/3 (Sheldrick, 2018)'
_computing_structure_solution 'SHELXT 2018/2 (Sheldrick, 2018)'
_diffrn_ambient_temperature 298(2)
_diffrn_detector 'Hybrid Pixel Array Detector'
_diffrn_detector_area_resol_mean 10.0000
_diffrn_detector_type HyPix
_diffrn_measured_fraction_theta_full 1.000
_diffrn_measured_fraction_theta_max 1.000
_diffrn_measurement_device 'four-circle diffractometer'
_diffrn_measurement_device_type 'XtaLAB Synergy, Dualflex, HyPix'
_diffrn_measurement_method '\w scans'
_diffrn_radiation_monochromator mirror
_diffrn_radiation_probe x-ray
_diffrn_radiation_type 'Cu K\a'
_diffrn_radiation_wavelength 1.54184
_diffrn_reflns_av_R_equivalents 0.0382
_diffrn_reflns_av_unetI/netI 0.0161
_diffrn_reflns_Laue_measured_fraction_full 1.000
_diffrn_reflns_Laue_measured_fraction_max 1.000
_diffrn_reflns_limit_h_max 23
_diffrn_reflns_limit_h_min -23
_diffrn_reflns_limit_k_max 7
_diffrn_reflns_limit_k_min -7
_diffrn_reflns_limit_l_max 29
_diffrn_reflns_limit_l_min -29
_diffrn_reflns_number 54789
_diffrn_reflns_point_group_measured_fraction_full 1.000
_diffrn_reflns_point_group_measured_fraction_max 1.000
_diffrn_reflns_theta_full 67.684
_diffrn_reflns_theta_max 67.992
_diffrn_reflns_theta_min 3.380
_diffrn_source 'micro-focus sealed X-ray tube'
_diffrn_source_type 'PhotonJet (Cu) X-ray Source'
_exptl_absorpt_coefficient_mu 2.318
_exptl_absorpt_correction_T_max 1.00000
_exptl_absorpt_correction_T_min 0.57483
_exptl_absorpt_correction_type multi-scan
_exptl_absorpt_process_details
;
CrysAlisPro 1.171.41.123a (Rigaku Oxford Diffraction, 2022)
Empirical absorption correction using spherical harmonics,
implemented in SCALE3 ABSPACK scaling algorithm.
;
_exptl_crystal_colour colorless
_exptl_crystal_density_diffrn 1.272
_exptl_crystal_description prism
_exptl_crystal_F_000 1216
_exptl_crystal_size_max 0.33
_exptl_crystal_size_mid 0.08
_exptl_crystal_size_min 0.05
_refine_diff_density_max 0.346
_refine_diff_density_min -0.346
_refine_diff_density_rms 0.041
_refine_ls_extinction_coef 0.00090(15)
_refine_ls_extinction_expression Fc^*^=kFc[1+0.001xFc^2^\l^3^/sin(2\q)]^-1/4^
_refine_ls_extinction_method 'SHELXL-2018/3 (Sheldrick 2018)'
_refine_ls_goodness_of_fit_ref 1.055
_refine_ls_hydrogen_treatment constr
_refine_ls_matrix_type full
_refine_ls_number_parameters 340
_refine_ls_number_reflns 5461
_refine_ls_number_restraints 7
_refine_ls_restrained_S_all 1.056
_refine_ls_R_factor_all 0.0537
_refine_ls_R_factor_gt 0.0504
_refine_ls_shift/su_max 0.001
_refine_ls_shift/su_mean 0.000
_refine_ls_structure_factor_coef Fsqd
_refine_ls_weighting_details 'w=1/[\s^2^(Fo^2^)+(0.0711P)^2^+1.1127P] where P=(Fo^2^+2Fc^2^)/3'
_refine_ls_weighting_scheme calc
_refine_ls_wR_factor_gt 0.1416
_refine_ls_wR_factor_ref 0.1444
_reflns_Friedel_coverage 0.000
_reflns_number_gt 4972
_reflns_number_total 5461
_reflns_threshold_expression 'I > 2\s(I)'
_cod_data_source_file d3cc04448c2.cif
_cod_data_source_block 1
_cod_original_sg_symbol_H-M 'P 21/n'
_cod_database_code 7132240
_shelx_shelxl_version_number 2018/3
_shelx_space_group_comment
;
The symmetry employed for this shelxl refinement is uniquely defined
by the following loop, which should always be used as a source of
symmetry information in preference to the above space-group names.
They are only intended as comments.
;
_oxdiff_exptl_absorpt_empirical_full_min 0.413
_oxdiff_exptl_absorpt_empirical_full_max 2.184
_oxdiff_exptl_absorpt_empirical_details
;
Empirical correction (ABSPACK) includes:
- Absorption correction using spherical harmonics
- Frame scaling
- Detector area scaling
;

loop_
_space_group_symop_operation_xyz
'x, y, z'
'-x+1/2, y+1/2, -z+1/2'
'-x, -y, -z'
'x-1/2, -y-1/2, z-1/2'

loop_
_atom_site_label
_atom_site_type_symbol
_atom_site_fract_x
_atom_site_fract_y
_atom_site_fract_z
_atom_site_U_iso_or_equiv
_atom_site_adp_type
_atom_site_occupancy
_atom_site_site_symmetry_order
_atom_site_calc_flag
_atom_site_refinement_flags_posn
_atom_site_refinement_flags_adp
_atom_site_refinement_flags_occupancy
_atom_site_disorder_assembly
_atom_site_disorder_group
Cl1B Cl 0.57886(3) 0.44547(13) 0.84559(2) 0.0883(3) Uani 1 1 d . . . . .
Cl1A Cl 0.38058(5) -0.2631(2) 0.01044(3) 0.1439(5) Uani 1 1 d . . . . .
O2B O 0.51886(9) 0.9482(2) 0.59956(6) 0.0690(4) Uani 1 1 d . . . . .
O1B O 0.54499(9) 0.6418(2) 0.57017(5) 0.0688(4) Uani 1 1 d . . . . .
O1A O 0.70478(8) -0.0568(3) 0.17459(7) 0.0764(5) Uani 1 1 d . . . . .
N1B N 0.55440(9) 1.2373(2) 0.53108(6) 0.0524(4) Uani 1 1 d . . . . .
H1BA H 0.519550 1.262600 0.499752 0.063 Uiso 1 1 calc R U . . .
H1BB H 0.564560 1.353311 0.551732 0.063 Uiso 1 1 calc R U . . .
H1BC H 0.541336 1.138028 0.551291 0.063 Uiso 1 1 calc R U . . .
N2B N 0.69704(9) 1.2682(2) 0.60856(7) 0.0549(4) Uani 1 1 d . U . . .
N1A N 0.68296(8) 0.5944(3) 0.23589(8) 0.0577(4) Uani 1 1 d . . . . .
H1AA H 0.684565 0.480180 0.215673 0.069 Uiso 1 1 calc R U . . .
H1AB H 0.715151 0.585349 0.269539 0.069 Uiso 1 1 calc R U . . .
H1AC H 0.691598 0.706083 0.217419 0.069 Uiso 1 1 calc R U . . .
N2A N 0.65755(10) 0.8204(3) 0.33093(8) 0.0644(4) Uani 1 1 d . . . . .
O3B O 0.80132(10) 1.5050(3) 0.68892(9) 0.0993(7) Uani 1 1 d . . . . .
C2B C 0.54873(8) 0.6782(3) 0.66754(7) 0.0429(4) Uani 1 1 d . . . . .
C1B C 0.53692(10) 0.7624(3) 0.60812(7) 0.0491(4) Uani 1 1 d . . . . .
O2A O 0.65718(12) 0.2567(3) 0.16985(10) 0.1033(7) Uani 1 1 d . . . . .
C5B C 0.56822(10) 0.5362(3) 0.77711(8) 0.0554(5) Uani 1 1 d . . . . .
C2A C 0.58712(10) -0.0106(3) 0.11797(8) 0.0532(4) Uani 1 1 d . . . . .
C3B C 0.57129(11) 0.4760(3) 0.68228(8) 0.0556(5) Uani 1 1 d . . . . .
H3B H 0.579619 0.387182 0.654963 0.067 Uiso 1 1 calc R U . . .
C7B C 0.53733(11) 0.8081(3) 0.70902(8) 0.0552(5) Uani 1 1 d . . . . .
H7B H 0.523039 0.945001 0.699714 0.066 Uiso 1 1 calc R U . . .
C4B C 0.58156(11) 0.4046(3) 0.73720(9) 0.0592(5) Uani 1 1 d . . . . .
H4B H 0.597296 0.269229 0.747021 0.071 Uiso 1 1 calc R U . . .
O3A O 0.71169(13) 0.9078(5) 0.44812(10) 0.1199(8) Uani 1 1 d . . . . .
C1A C 0.65500(12) 0.0710(3) 0.15707(9) 0.0611(5) Uani 1 1 d . . . . .
C10B C 0.73826(12) 1.1831(3) 0.66295(9) 0.0629(5) Uani 1 1 d . . . . .
H10A H 0.778575 1.109344 0.657707 0.075 Uiso 1 1 calc R U . . .
H10B H 0.709877 1.083504 0.676368 0.075 Uiso 1 1 calc R U . . .
C6B C 0.54674(12) 0.7387(4) 0.76396(9) 0.0654(6) Uani 1 1 d . . . . .
H6B H 0.538709 0.827162 0.791474 0.078 Uiso 1 1 calc R U . . .
C3A C 0.58236(13) -0.2106(4) 0.09581(9) 0.0646(5) Uani 1 1 d . . . . .
H3A H 0.622211 -0.294437 0.103787 0.078 Uiso 1 1 calc R U . . .
C9B C 0.67517(12) 1.1010(4) 0.56695(9) 0.0658(6) Uani 1 1 d . . . . .
H9BA H 0.659180 0.983147 0.584720 0.079 Uiso 1 1 calc R U . . .
H9BB H 0.715307 1.055534 0.555026 0.079 Uiso 1 1 calc R U . . .
C8A C 0.61253(11) 0.6136(4) 0.24427(11) 0.0717(6) Uani 1 1 d . . . . .
H8AA H 0.603999 0.494656 0.265827 0.086 Uiso 1 1 calc R U . . .
H8AB H 0.577226 0.612642 0.207597 0.086 Uiso 1 1 calc R U . . .
C7A C 0.52729(13) 0.1106(4) 0.10545(11) 0.0715(6) Uani 1 1 d . . . . .
H7A H 0.529379 0.245207 0.120017 0.086 Uiso 1 1 calc R U . . .
C8B C 0.61704(12) 1.1673(4) 0.51524(9) 0.0713(6) Uani 1 1 d . . . . .
H8BA H 0.633670 1.280099 0.496114 0.086 Uiso 1 1 calc R U . . .
H8BB H 0.604431 1.051026 0.488988 0.086 Uiso 1 1 calc R U . . .
C9A C 0.60608(12) 0.8113(4) 0.27529(11) 0.0742(6) Uani 1 1 d . . . . .
H9AA H 0.612563 0.930271 0.252868 0.089 Uiso 1 1 calc R U . . .
H9AB H 0.559227 0.819973 0.279772 0.089 Uiso 1 1 calc R U . . .
C4A C 0.51907(16) -0.2873(5) 0.06195(10) 0.0813(7) Uani 1 1 d . . . . .
H4A H 0.516245 -0.421585 0.047085 0.098 Uiso 1 1 calc R U . . .
C5A C 0.46077(14) -0.1632(6) 0.05065(10) 0.0839(8) Uani 1 1 d . . . . .
C11B C 0.76291(15) 1.3486(5) 0.70645(11) 0.0833(7) Uani 1 1 d . . . . .
H11A H 0.722576 1.411158 0.714866 0.100 Uiso 1 1 calc R U . . .
H11B H 0.792063 1.285709 0.741147 0.100 Uiso 1 1 calc R U . . .
C6A C 0.46384(14) 0.0331(6) 0.07123(12) 0.0890(9) Uani 1 1 d . . . . .
H6A H 0.423757 0.116092 0.062575 0.107 Uiso 1 1 calc R U . . .
C13A C 0.67222(16) 1.0321(4) 0.35172(13) 0.0878(8) Uani 1 1 d . . . . .
H13C H 0.630282 1.094022 0.357555 0.105 Uiso 1 1 calc R U . . .
H13D H 0.686523 1.115809 0.324065 0.105 Uiso 1 1 calc R U . . .
C13B C 0.73817(18) 1.4281(5) 0.59168(15) 0.1055(8) Uani 1 1 d . U . . .
H13A H 0.710587 1.492785 0.556668 0.127 Uiso 1 1 calc R U . . .
H13B H 0.779433 1.365812 0.584742 0.127 Uiso 1 1 calc R U . . .
C12A C 0.72985(18) 1.0277(6) 0.40679(16) 0.1117(12) Uani 1 1 d . . . . .
H12C H 0.772035 0.970508 0.400187 0.134 Uiso 1 1 calc R U . . .
H12D H 0.740123 1.169214 0.420715 0.134 Uiso 1 1 calc R U . . .
C12B C 0.76033(18) 1.5909(5) 0.63733(15) 0.1055(8) Uani 1 1 d . . . . .
H12A H 0.787153 1.698337 0.625050 0.127 Uiso 1 1 calc R U . . .
H12B H 0.718893 1.655879 0.643240 0.127 Uiso 1 1 calc R U . . .
C10A C 0.6373(2) 0.6987(6) 0.37286(13) 0.1086(11) Uani 1 1 d . . . . .
H10C H 0.627992 0.555804 0.359819 0.130 Uiso 1 1 calc R U . . .
H10D H 0.594851 0.755746 0.378990 0.130 Uiso 1 1 calc R U . . .
C11A C 0.6966(3) 0.7041(7) 0.42782(15) 0.1346(15) Uani 1 1 d . . . . .
H11C H 0.683679 0.620926 0.456256 0.162 Uiso 1 1 calc R U . . .
H11D H 0.738347 0.642719 0.421491 0.162 Uiso 1 1 calc R U . . .

loop_
_atom_site_aniso_label
_atom_site_aniso_U_11
_atom_site_aniso_U_22
_atom_site_aniso_U_33
_atom_site_aniso_U_23
_atom_site_aniso_U_13
_atom_site_aniso_U_12
Cl1B 0.0828(4) 0.1293(6) 0.0603(3) 0.0394(3) 0.0325(3) 0.0267(4)
Cl1A 0.0935(5) 0.2394(13) 0.0757(5) 0.0181(6) -0.0126(4) -0.0695(7)
O2B 0.1032(12) 0.0462(8) 0.0565(8) 0.0127(6) 0.0210(8) 0.0144(7)
O1B 0.1015(11) 0.0577(8) 0.0381(7) 0.0015(6) 0.0054(7) 0.0221(8)
O1A 0.0591(9) 0.0750(10) 0.0842(11) 0.0084(8) 0.0034(8) -0.0104(8)
N1B 0.0667(10) 0.0449(8) 0.0368(7) 0.0020(6) 0.0010(7) 0.0033(7)
N2B 0.0553(9) 0.0489(8) 0.0520(9) 0.0022(7) 0.0017(7) 0.0031(6)
N1A 0.0518(9) 0.0500(9) 0.0650(10) -0.0058(7) 0.0069(7) 0.0000(7)
N2A 0.0632(10) 0.0656(11) 0.0648(11) -0.0027(9) 0.0187(8) 0.0054(8)
O3B 0.0781(11) 0.0731(11) 0.1158(15) -0.0080(11) -0.0215(10) -0.0127(9)
C2B 0.0409(8) 0.0426(9) 0.0407(8) 0.0029(7) 0.0047(7) 0.0004(7)
C1B 0.0541(10) 0.0439(10) 0.0423(9) 0.0032(7) 0.0029(7) 0.0041(8)
O2A 0.1010(14) 0.0712(11) 0.1364(18) -0.0465(12) 0.0319(13) -0.0207(10)
C5B 0.0444(9) 0.0749(13) 0.0476(10) 0.0153(9) 0.0144(8) 0.0040(9)
C2A 0.0595(11) 0.0532(10) 0.0479(10) 0.0016(8) 0.0168(8) -0.0029(8)
C3B 0.0689(12) 0.0479(10) 0.0442(9) 0.0035(8) 0.0067(8) 0.0093(9)
C7B 0.0619(11) 0.0507(10) 0.0518(10) 0.0030(8) 0.0145(9) 0.0108(9)
C4B 0.0641(12) 0.0525(11) 0.0560(11) 0.0152(9) 0.0091(9) 0.0066(9)
O3A 0.1131(17) 0.166(2) 0.0780(13) -0.0336(15) 0.0239(12) 0.0087(16)
C1A 0.0644(12) 0.0615(12) 0.0587(11) -0.0067(10) 0.0196(10) -0.0121(10)
C10B 0.0656(12) 0.0590(12) 0.0548(11) 0.0041(9) 0.0023(9) -0.0004(10)
C6B 0.0719(13) 0.0779(14) 0.0501(11) 0.0029(10) 0.0237(10) 0.0175(11)
C3A 0.0688(13) 0.0653(13) 0.0564(11) -0.0088(10) 0.0126(10) -0.0038(10)
C9B 0.0630(12) 0.0674(13) 0.0597(12) -0.0108(10) 0.0060(10) 0.0109(10)
C8A 0.0491(11) 0.0842(16) 0.0768(15) -0.0094(12) 0.0099(10) -0.0060(11)
C7A 0.0727(14) 0.0699(14) 0.0743(14) 0.0098(11) 0.0248(12) 0.0098(11)
C8B 0.0706(13) 0.0902(16) 0.0474(11) -0.0104(11) 0.0078(10) 0.0058(12)
C9A 0.0594(12) 0.0852(16) 0.0761(15) 0.0014(12) 0.0164(11) 0.0180(11)
C4A 0.0992(19) 0.0872(17) 0.0524(12) -0.0115(12) 0.0134(12) -0.0311(15)
C5A 0.0708(15) 0.127(2) 0.0458(12) 0.0145(14) 0.0030(10) -0.0271(16)
C11B 0.0775(15) 0.0895(18) 0.0682(15) -0.0160(13) -0.0026(12) -0.0042(14)
C6A 0.0595(14) 0.124(3) 0.0810(17) 0.0310(17) 0.0162(12) 0.0111(15)
C13A 0.0888(18) 0.0764(17) 0.102(2) -0.0149(15) 0.0327(16) -0.0020(14)
C13B 0.0987(14) 0.0803(13) 0.1133(17) 0.0298(11) -0.0079(12) -0.0314(11)
C12A 0.089(2) 0.126(3) 0.117(3) -0.049(2) 0.0235(19) -0.0102(19)
C12B 0.0987(14) 0.0803(13) 0.1133(17) 0.0298(11) -0.0079(12) -0.0314(11)
C10A 0.140(3) 0.103(2) 0.0821(19) 0.0069(17) 0.0315(19) -0.028(2)
C11A 0.176(4) 0.145(4) 0.072(2) 0.019(2) 0.017(2) -0.001(3)

loop_
_atom_type_symbol
_atom_type_description
_atom_type_scat_dispersion_real
_atom_type_scat_dispersion_imag
_atom_type_scat_source
C C 0.0181 0.0091 'International Tables Vol C Tables 4.2.6.8 and 6.1.1.4'
H H 0.0000 0.0000 'International Tables Vol C Tables 4.2.6.8 and 6.1.1.4'
Cl Cl 0.3639 0.7018 'International Tables Vol C Tables 4.2.6.8 and 6.1.1.4'
N N 0.0311 0.0180 'International Tables Vol C Tables 4.2.6.8 and 6.1.1.4'
O O 0.0492 0.0322 'International Tables Vol C Tables 4.2.6.8 and 6.1.1.4'

loop_
_geom_angle_atom_site_label_1
_geom_angle_atom_site_label_2
_geom_angle_atom_site_label_3
_geom_angle
_geom_angle_site_symmetry_1
_geom_angle_site_symmetry_3
_geom_angle_publ_flag
C8B N1B H1BA 109.5 . . ?
C8B N1B H1BB 109.5 . . ?
H1BA N1B H1BB 109.5 . . ?
C8B N1B H1BC 109.5 . . ?
H1BA N1B H1BC 109.5 . . ?
H1BB N1B H1BC 109.5 . . ?
C13B N2B C10B 108.25(19) . . ?
C13B N2B C9B 113.5(2) . . ?
C10B N2B C9B 110.10(16) . . ?
C8A N1A H1AA 109.5 . . ?
C8A N1A H1AB 109.5 . . ?
H1AA N1A H1AB 109.5 . . ?
C8A N1A H1AC 109.5 . . ?
H1AA N1A H1AC 109.5 . . ?
H1AB N1A H1AC 109.5 . . ?
C10A N2A C13A 108.9(2) . . ?
C10A N2A C9A 112.7(2) . . ?
C13A N2A C9A 112.6(2) . . ?
C11B O3B C12B 109.3(2) . . ?
C7B C2B C3B 118.64(17) . . ?
C7B C2B C1B 118.95(16) . . ?
C3B C2B C1B 122.41(16) . . ?
O2B C1B O1B 123.74(17) . . ?
O2B C1B C2B 117.56(16) . . ?
O1B C1B C2B 118.70(16) . . ?
C6B C5B C4B 121.42(18) . . ?
C6B C5B Cl1B 119.16(16) . . ?
C4B C5B Cl1B 119.42(16) . . ?
C7A C2A C3A 118.4(2) . . ?
C7A C2A C1A 120.2(2) . . ?
C3A C2A C1A 121.28(19) . . ?
C4B C3B C2B 120.70(19) . . ?
C4B C3B H3B 119.7 . . ?
C2B C3B H3B 119.7 . . ?
C6B C7B C2B 121.40(19) . . ?
C6B C7B H7B 119.3 . . ?
C2B C7B H7B 119.3 . . ?
C5B C4B C3B 119.22(19) . . ?
C5B C4B H4B 120.4 . . ?
C3B C4B H4B 120.4 . . ?
C11A O3A C12A 109.1(3) . . ?
O2A C1A O1A 125.1(2) . . ?
O2A C1A C2A 117.3(2) . . ?
O1A C1A C2A 117.60(19) . . ?
N2B C10B C11B 112.03(19) . . ?
N2B C10B H10A 109.2 . . ?
C11B C10B H10A 109.2 . . ?
N2B C10B H10B 109.2 . . ?
C11B C10B H10B 109.2 . . ?
H10A C10B H10B 107.9 . . ?
C5B C6B C7B 118.60(19) . . ?
C5B C6B H6B 120.7 . . ?
C7B C6B H6B 120.7 . . ?
C4A C3A C2A 120.8(2) . . ?
C4A C3A H3A 119.6 . . ?
C2A C3A H3A 119.6 . . ?
N2B C9B C8B 112.61(18) . . ?
N2B C9B H9BA 109.1 . . ?
C8B C9B H9BA 109.1 . . ?
N2B C9B H9BB 109.1 . . ?
C8B C9B H9BB 109.1 . . ?
H9BA C9B H9BB 107.8 . . ?
N1A C8A C9A 111.28(19) . . ?
N1A C8A H8AA 109.4 . . ?
C9A C8A H8AA 109.4 . . ?
N1A C8A H8AB 109.4 . . ?
C9A C8A H8AB 109.4 . . ?
H8AA C8A H8AB 108.0 . . ?
C2A C7A C6A 120.5(3) . . ?
C2A C7A H7A 119.7 . . ?
C6A C7A H7A 119.7 . . ?
N1B C8B C9B 111.26(17) . . ?
N1B C8B H8BA 109.4 . . ?
C9B C8B H8BA 109.4 . . ?
N1B C8B H8BB 109.4 . . ?
C9B C8B H8BB 109.4 . . ?
H8BA C8B H8BB 108.0 . . ?
N2A C9A C8A 111.77(19) . . ?
N2A C9A H9AA 109.3 . . ?
C8A C9A H9AA 109.3 . . ?
N2A C9A H9AB 109.3 . . ?
C8A C9A H9AB 109.3 . . ?
H9AA C9A H9AB 107.9 . . ?
C5A C4A C3A 119.1(3) . . ?
C5A C4A H4A 120.4 . . ?
C3A C4A H4A 120.4 . . ?
C6A C5A C4A 121.4(2) . . ?
C6A C5A Cl1A 119.4(3) . . ?
C4A C5A Cl1A 119.1(3) . . ?
O3B C11B C10B 112.7(2) . . ?
O3B C11B H11A 109.1 . . ?
C10B C11B H11A 109.1 . . ?
O3B C11B H11B 109.1 . . ?
C10B C11B H11B 109.1 . . ?
H11A C11B H11B 107.8 . . ?
C5A C6A C7A 119.6(3) . . ?
C5A C6A H6A 120.2 . . ?
C7A C6A H6A 120.2 . . ?
N2A C13A C12A 108.9(3) . . ?
N2A C13A H13C 109.9 . . ?
C12A C13A H13C 109.9 . . ?
N2A C13A H13D 109.9 . . ?
C12A C13A H13D 109.9 . . ?
H13C C13A H13D 108.3 . . ?
N2B C13B C12B 110.3(3) . . ?
N2B C13B H13A 109.6 . . ?
C12B C13B H13A 109.6 . . ?
N2B C13B H13B 109.6 . . ?
C12B C13B H13B 109.6 . . ?
H13A C13B H13B 108.1 . . ?
O3A C12A C13A 112.0(3) . . ?
O3A C12A H12C 109.2 . . ?
C13A C12A H12C 109.2 . . ?
O3A C12A H12D 109.2 . . ?
C13A C12A H12D 109.2 . . ?
H12C C12A H12D 107.9 . . ?
O3B C12B C13B 111.8(3) . . ?
O3B C12B H12A 109.3 . . ?
C13B C12B H12A 109.3 . . ?
O3B C12B H12B 109.3 . . ?
C13B C12B H12B 109.3 . . ?
H12A C12B H12B 107.9 . . ?
N2A C10A C11A 108.6(3) . . ?
N2A C10A H10C 110.0 . . ?
C11A C10A H10C 110.0 . . ?
N2A C10A H10D 110.0 . . ?
C11A C10A H10D 110.0 . . ?
H10C C10A H10D 108.3 . . ?
O3A C11A C10A 111.8(3) . . ?
O3A C11A H11C 109.3 . . ?
C10A C11A H11C 109.3 . . ?
O3A C11A H11D 109.3 . . ?
C10A C11A H11D 109.3 . . ?
H11C C11A H11D 107.9 . . ?

loop_
_geom_bond_atom_site_label_1
_geom_bond_atom_site_label_2
_geom_bond_distance
_geom_bond_site_symmetry_2
_geom_bond_publ_flag
Cl1B C5B 1.7343(19) . ?
Cl1A C5A 1.738(3) . ?
O2B C1B 1.244(2) . ?
O1B C1B 1.256(2) . ?
O1A C1A 1.261(3) . ?
N1B C8B 1.476(3) . ?
N1B H1BA 0.8900 . ?
N1B H1BB 0.8900 . ?
N1B H1BC 0.8900 . ?
N2B C13B 1.443(3) . ?
N2B C10B 1.458(2) . ?
N2B C9B 1.458(3) . ?
N1A C8A 1.477(3) . ?
N1A H1AA 0.8900 . ?
N1A H1AB 0.8900 . ?
N1A H1AC 0.8900 . ?
N2A C10A 1.438(3) . ?
N2A C13A 1.449(3) . ?
N2A C9A 1.454(3) . ?
O3B C11B 1.400(4) . ?
O3B C12B 1.407(3) . ?
C2B C7B 1.384(3) . ?
C2B C3B 1.385(3) . ?
C2B C1B 1.510(2) . ?
O2A C1A 1.228(3) . ?
C5B C6B 1.375(3) . ?
C5B C4B 1.375(3) . ?
C2A C7A 1.379(3) . ?
C2A C3A 1.384(3) . ?
C2A C1A 1.507(3) . ?
C3B C4B 1.383(3) . ?
C3B H3B 0.9300 . ?
C7B C6B 1.382(3) . ?
C7B H7B 0.9300 . ?
C4B H4B 0.9300 . ?
O3A C11A 1.398(5) . ?
O3A C12A 1.400(5) . ?
C10B C11B 1.485(3) . ?
C10B H10A 0.9700 . ?
C10B H10B 0.9700 . ?
C6B H6B 0.9300 . ?
C3A C4A 1.384(3) . ?
C3A H3A 0.9300 . ?
C9B C8B 1.512(3) . ?
C9B H9BA 0.9700 . ?
C9B H9BB 0.9700 . ?
C8A C9A 1.503(4) . ?
C8A H8AA 0.9700 . ?
C8A H8AB 0.9700 . ?
C7A C6A 1.391(4) . ?
C7A H7A 0.9300 . ?
C8B H8BA 0.9700 . ?
C8B H8BB 0.9700 . ?
C9A H9AA 0.9700 . ?
C9A H9AB 0.9700 . ?
C4A C5A 1.366(4) . ?
C4A H4A 0.9300 . ?
C5A C6A 1.350(4) . ?
C11B H11A 0.9700 . ?
C11B H11B 0.9700 . ?
C6A H6A 0.9300 . ?
C13A C12A 1.501(4) . ?
C13A H13C 0.9700 . ?
C13A H13D 0.9700 . ?
C13B C12B 1.502(5) . ?
C13B H13A 0.9700 . ?
C13B H13B 0.9700 . ?
C12A H12C 0.9700 . ?
C12A H12D 0.9700 . ?
C12B H12A 0.9700 . ?
C12B H12B 0.9700 . ?
C10A C11A 1.516(5) . ?
C10A H10C 0.9700 . ?
C10A H10D 0.9700 . ?
C11A H11C 0.9700 . ?
C11A H11D 0.9700 . ?

loop_
_geom_torsion_atom_site_label_1
_geom_torsion_atom_site_label_2
_geom_torsion_atom_site_label_3
_geom_torsion_atom_site_label_4
_geom_torsion
_geom_torsion_site_symmetry_1
_geom_torsion_site_symmetry_2
_geom_torsion_site_symmetry_3
_geom_torsion_site_symmetry_4
_geom_torsion_publ_flag
C7B C2B C1B O2B 1.7(3) . . . . ?
C3B C2B C1B O2B -177.68(19) . . . . ?
C7B C2B C1B O1B -177.57(18) . . . . ?
C3B C2B C1B O1B 3.1(3) . . . . ?
C7B C2B C3B C4B 0.6(3) . . . . ?
C1B C2B C3B C4B 179.96(18) . . . . ?
C3B C2B C7B C6B -1.2(3) . . . . ?
C1B C2B C7B C6B 179.43(19) . . . . ?
C6B C5B C4B C3B -1.8(3) . . . . ?
Cl1B C5B C4B C3B 178.37(16) . . . . ?
C2B C3B C4B C5B 0.8(3) . . . . ?
C7A C2A C1A O2A -10.7(3) . . . . ?
C3A C2A C1A O2A 172.1(2) . . . . ?
C7A C2A C1A O1A 168.5(2) . . . . ?
C3A C2A C1A O1A -8.6(3) . . . . ?
C13B N2B C10B C11B 54.3(3) . . . . ?
C9B N2B C10B C11B 178.9(2) . . . . ?
C4B C5B C6B C7B 1.2(3) . . . . ?
Cl1B C5B C6B C7B -178.94(17) . . . . ?
C2B C7B C6B C5B 0.3(3) . . . . ?
C7A C2A C3A C4A -0.1(3) . . . . ?
C1A C2A C3A C4A 177.1(2) . . . . ?
C13B N2B C9B C8B -73.9(3) . . . . ?
C10B N2B C9B C8B 164.6(2) . . . . ?
C3A C2A C7A C6A -0.2(3) . . . . ?
C1A C2A C7A C6A -177.4(2) . . . . ?
N2B C9B C8B N1B -59.0(3) . . . . ?
C10A N2A C9A C8A -79.6(3) . . . . ?
C13A N2A C9A C8A 156.7(2) . . . . ?
N1A C8A C9A N2A -59.5(3) . . . . ?
C2A C3A C4A C5A -0.2(4) . . . . ?
C3A C4A C5A C6A 0.8(4) . . . . ?
C3A C4A C5A Cl1A -177.50(18) . . . . ?
C12B O3B C11B C10B 56.3(3) . . . . ?
N2B C10B C11B O3B -55.7(3) . . . . ?
C4A C5A C6A C7A -1.0(4) . . . . ?
Cl1A C5A C6A C7A 177.25(19) . . . . ?
C2A C7A C6A C5A 0.7(4) . . . . ?
C10A N2A C13A C12A 58.9(3) . . . . ?
C9A N2A C13A C12A -175.4(2) . . . . ?
C10B N2B C13B C12B -55.8(3) . . . . ?
C9B N2B C13B C12B -178.4(2) . . . . ?
C11A O3A C12A C13A 58.6(4) . . . . ?
N2A C13A C12A O3A -59.4(3) . . . . ?
C11B O3B C12B C13B -58.4(4) . . . . ?
N2B C13B C12B O3B 60.0(4) . . . . ?
C13A N2A C10A C11A -58.7(4) . . . . ?
C9A N2A C10A C11A 175.5(3) . . . . ?
C12A O3A C11A C10A -58.5(4) . . . . ?
N2A C10A C11A O3A 59.6(5) . . . . ?
